data_4339212
loop_
_publ_author_name
'Cetin, Anil'
'Durfee, William S.'
'Ziegler, Christopher J.'

_publ_section_title
;
 Low-coordinate transition-metal complexes of a carbon-substituted
 hemiporphyrazine.
;
_journal_issue 16
_journal_name_full 'Inorganic chemistry'
_journal_page_first 6239
_journal_page_last 6241
_journal_paper_doi 10.1021/ic7011099
_journal_volume 46
_journal_year 2007
_chemical_formula_moiety 'C33 H21 Fe N7, C7.5 H7.5 N1.5'
_chemical_formula_sum 'C40.5 H28.5 Fe N8.5'
_chemical_formula_weight 689.68
_chemical_name_systematic
; 
 ? 
;
_space_group_IT_number 15
_symmetry_cell_setting monoclinic
_symmetry_space_group_name_Hall '-C 2yc'
_symmetry_space_group_name_H-M 'C 1 2/c 1'
_atom_sites_solution_hydrogens geom
_atom_sites_solution_primary direct
_atom_sites_solution_secondary difmap
_audit_creation_method SHELXL-97
_cell_angle_alpha 90.00
_cell_angle_beta 107.095(3)
_cell_angle_gamma 90.00
_cell_formula_units_Z 8
_cell_length_a 31.610(5)
_cell_length_b 11.9896(18)
_cell_length_c 18.876(3)
_cell_measurement_reflns_used 4351
_cell_measurement_temperature 100(2)
_cell_measurement_theta_max 23.88
_cell_measurement_theta_min 2.25
_cell_volume 6837.8(18)
_computing_cell_refinement 'Bruker SMART'
_computing_data_collection 'Bruker SMART'
_computing_data_reduction 'Bruker SAINT'
_computing_molecular_graphics 'Bruker SHELXTL'
_computing_publication_material 'Bruker SHELXTL'
_computing_structure_refinement 'SHELXL-97 (Sheldrick, 1997)'
_computing_structure_solution 'SHELXS-97 (Sheldrick, 1990)'
_diffrn_ambient_temperature 100(2)
_diffrn_measured_fraction_theta_full 0.968
_diffrn_measured_fraction_theta_max 0.968
_diffrn_measurement_device_type 'CCD area detector'
_diffrn_measurement_method 'phi and omega scans'
_diffrn_radiation_monochromator graphite
_diffrn_radiation_source 'fine-focus sealed tube'
_diffrn_radiation_type MoK\a
_diffrn_radiation_wavelength 0.71073
_diffrn_reflns_av_R_equivalents 0.0647
_diffrn_reflns_av_sigmaI/netI 0.0695
_diffrn_reflns_limit_h_max 41
_diffrn_reflns_limit_h_min -41
_diffrn_reflns_limit_k_max 15
_diffrn_reflns_limit_k_min -15
_diffrn_reflns_limit_l_max 25
_diffrn_reflns_limit_l_min -24
_diffrn_reflns_number 29598
_diffrn_reflns_theta_full 28.28
_diffrn_reflns_theta_max 28.28
_diffrn_reflns_theta_min 1.35
_exptl_absorpt_coefficient_mu 0.482
_exptl_absorpt_correction_T_max 0.9545
_exptl_absorpt_correction_T_min 0.5615
_exptl_absorpt_correction_type 'Empirical SADABS'
_exptl_crystal_colour orange
_exptl_crystal_density_diffrn 1.281
_exptl_crystal_density_meas ?
_exptl_crystal_density_method 'not measured'
_exptl_crystal_description block
_exptl_crystal_F_000 2704
_exptl_crystal_size_max 0.30
_exptl_crystal_size_mid 0.10
_exptl_crystal_size_min 0.10
_platon_squeeze_details ' ? '
_platon_squeeze_void_average_x 0.500
_platon_squeeze_void_average_y -0.052
_platon_squeeze_void_average_z 0.750
_platon_squeeze_void_count_electrons 118.6
_platon_squeeze_void_volume 530.6
_refine_diff_density_max 0.573
_refine_diff_density_min -0.503
_refine_diff_density_rms 0.057
_refine_ls_extinction_method none
_refine_ls_goodness_of_fit_ref 0.966
_refine_ls_hydrogen_treatment mixed
_refine_ls_matrix_type full
_refine_ls_number_parameters 378
_refine_ls_number_reflns 8215
_refine_ls_number_restraints 0
_refine_ls_restrained_S_all 0.966
_refine_ls_R_factor_all 0.0753
_refine_ls_R_factor_gt 0.0485
_refine_ls_shift/su_max 0.001
_refine_ls_shift/su_mean 0.000
_refine_ls_structure_factor_coef Fsqd
_refine_ls_weighting_details 'calc w=1/[\s^2^(Fo^2^)+(0.0583P)^2^+0.0000P] where P=(Fo^2^+2Fc^2^)/3'
_refine_ls_weighting_scheme calc
_refine_ls_wR_factor_gt 0.1162
_refine_ls_wR_factor_ref 0.1244
_reflns_number_gt 5470
_reflns_number_total 8215
_reflns_threshold_expression >2sigma(I)
_cod_data_source_file ic7011099-file002.cif
_cod_data_source_block 3
_cod_depositor_comments
;
The following automatic conversions were performed:

'_symmetry_cell_setting' value 'Monoclinic' changed to 'monoclinic'
according to
/usr/data/users/saulius/automatic-downloads/retrospective/ACS/lib/dictionaries/cif_core.dic
dictionary named 'cif_core.dic' version 2.4.2 from 2011-04-26.

Automatic conversion script
Id: cif_fix_values 2281 2013-09-26 08:29:07Z andrius 

The following automatic conversions were performed:

'_exptl_crystal_density_meas' value 'not measured' was changed to '?'
- the value is perceived as not measured.

Automatic conversion script
Id: cif_fix_values 3008 2015-01-20 13:52:24Z robertas 
;
_cod_original_cell_volume 6838.0(18)
_cod_original_sg_symbol_H-M C2/c
_cod_database_code 4339212

loop_
_symmetry_equiv_pos_as_xyz
'x, y, z'
'-x, y, -z+1/2'
'x+1/2, y+1/2, z'
'-x+1/2, y+1/2, -z+1/2'
'-x, -y, -z'
'x, -y, z-1/2'
'-x+1/2, -y+1/2, -z'
'x+1/2, -y+1/2, z-1/2'

loop_
_atom_site_label
_atom_site_type_symbol
_atom_site_fract_x
_atom_site_fract_y
_atom_site_fract_z
_atom_site_U_iso_or_equiv
_atom_site_adp_type
_atom_site_occupancy
_atom_site_symmetry_multiplicity
_atom_site_calc_flag
_atom_site_refinement_flags
C1 C 0.14617(6) 0.51117(15) 0.18377(11) 0.0295(4) Uani 1 1 d .
C2 C 0.11495(7) 0.41798(16) 0.15730(11) 0.0347(5) Uani 1 1 d .
C3 C 0.11602(7) 0.30926(17) 0.18217(12) 0.0401(5) Uani 1 1 d .
H3 H 0.1400 0.2825 0.2218 0.048 Uiso 1 1 calc R
C4 C 0.08069(8) 0.24060(18) 0.14697(14) 0.0462(6) Uani 1 1 d .
H4 H 0.0803 0.1654 0.1626 0.055 Uiso 1 1 calc R
C5 C 0.04580(8) 0.2809(2) 0.08901(15) 0.0568(7) Uani 1 1 d .
H5 H 0.0221 0.2324 0.0656 0.068 Uiso 1 1 calc R
C6 C 0.04489(8) 0.39038(19) 0.06467(14) 0.0542(7) Uani 1 1 d .
H6 H 0.0208 0.4179 0.0256 0.065 Uiso 1 1 calc R
C7 C 0.08056(7) 0.45822(18) 0.09950(12) 0.0406(5) Uani 1 1 d .
C8 C 0.08949(7) 0.57832(17) 0.09036(12) 0.0374(5) Uani 1 1 d .
C9 C 0.07343(7) 0.75833(16) 0.04593(12) 0.0366(5) Uani 1 1 d .
C10 C 0.04727(7) 0.83853(19) 0.06553(13) 0.0439(6) Uani 1 1 d .
H10 H 0.0222 0.8171 0.0803 0.053 Uiso 1 1 calc R
C11 C 0.05818(8) 0.95127(18) 0.06330(13) 0.0461(6) Uani 1 1 d .
H11 H 0.0400 1.0062 0.0759 0.055 Uiso 1 1 calc R
C12 C 0.09481(7) 0.98432(18) 0.04320(12) 0.0410(5) Uani 1 1 d .
H12 H 0.1015 1.0615 0.0422 0.049 Uiso 1 1 calc R
C13 C 0.12216(7) 0.90582(17) 0.02439(11) 0.0359(5) Uani 1 1 d .
C14 C 0.11009(7) 0.79217(18) 0.02366(11) 0.0361(5) Uani 1 1 d .
H14 H 0.1271 0.7376 0.0078 0.043 Uiso 1 1 calc R
C15 C 0.19713(7) 0.89403(16) 0.03787(10) 0.0325(5) Uani 1 1 d .
C16 C 0.23881(7) 0.92639(16) 0.02226(10) 0.0318(5) Uani 1 1 d .
C17 C 0.24746(8) 1.00651(17) -0.02471(11) 0.0382(5) Uani 1 1 d .
H17 H 0.2242 1.0503 -0.0556 0.046 Uiso 1 1 calc R
C18 C 0.29067(8) 1.02102(18) -0.02540(11) 0.0413(6) Uani 1 1 d .
H18 H 0.2971 1.0752 -0.0575 0.050 Uiso 1 1 calc R
C19 C 0.32501(8) 0.95790(18) 0.02001(12) 0.0404(5) Uani 1 1 d .
H19 H 0.3545 0.9697 0.0189 0.048 Uiso 1 1 calc R
C20 C 0.31607(8) 0.87692(17) 0.06735(11) 0.0364(5) Uani 1 1 d .
H20 H 0.3392 0.8331 0.0985 0.044 Uiso 1 1 calc R
C21 C 0.27294(7) 0.86286(15) 0.06730(10) 0.0308(5) Uani 1 1 d .
C22 C 0.25350(7) 0.78505(18) 0.11206(10) 0.0319(5) Uani 1 1 d .
C23 C 0.25681(6) 0.73798(15) 0.23821(10) 0.0252(4) Uani 1 1 d .
C24 C 0.26568(7) 0.77463(16) 0.31182(10) 0.0302(5) Uani 1 1 d .
H24 H 0.2847 0.8367 0.3286 0.036 Uiso 1 1 calc R
C25 C 0.24701(7) 0.72126(17) 0.35955(11) 0.0331(5) Uani 1 1 d .
H25 H 0.2539 0.7462 0.4094 0.040 Uiso 1 1 calc R
C26 C 0.21821(7) 0.63161(16) 0.33695(10) 0.0306(5) Uani 1 1 d .
H26 H 0.2053 0.5961 0.3706 0.037 Uiso 1 1 calc R
C27 C 0.20869(6) 0.59502(15) 0.26382(10) 0.0263(4) Uani 1 1 d .
C28 C 0.22843(6) 0.64618(15) 0.21534(10) 0.0268(4) Uani 1 1 d .
H28 H 0.2226 0.6187 0.1662 0.032 Uiso 1 1 calc R
C29 C 0.16966(7) 0.96298(16) 0.22479(11) 0.0338(5) Uani 1 1 d .
H29 H 0.1862 0.9863 0.1928 0.041 Uiso 1 1 calc R
C30 C 0.16403(7) 1.03683(18) 0.27753(11) 0.0378(5) Uani 1 1 d .
H30 H 0.1758 1.1102 0.2804 0.045 Uiso 1 1 calc R
C31 C 0.14146(9) 1.0037(2) 0.32536(13) 0.0506(6) Uani 1 1 d .
H31 H 0.1369 1.0534 0.3616 0.061 Uiso 1 1 calc R
C32 C 0.12534(10) 0.8955(2) 0.31968(15) 0.0638(8) Uani 1 1 d .
H32 H 0.1107 0.8685 0.3535 0.077 Uiso 1 1 calc R
C33 C 0.13091(8) 0.8278(2) 0.26423(14) 0.0501(6) Uani 1 1 d .
H33 H 0.1186 0.7548 0.2593 0.060 Uiso 1 1 calc R
Fe1 Fe 0.163850(9) 0.74903(2) 0.140303(15) 0.02969(10) Uani 1 1 d .
H22 H 0.2571(6) 0.7022(18) 0.0946(10) 0.033(5) Uiso 1 1 d .
H5N H 0.2858(7) 0.8468(19) 0.2063(12) 0.036(7) Uiso 1 1 d .
N1 N 0.13044(5) 0.60541(13) 0.14089(9) 0.0312(4) Uani 1 1 d .
N2 N 0.06182(6) 0.64433(14) 0.04642(10) 0.0423(5) Uani 1 1 d .
N3 N 0.15951(6) 0.94147(14) 0.00470(9) 0.0363(4) Uani 1 1 d .
N4 N 0.20619(5) 0.81446(13) 0.09198(8) 0.0307(4) Uani 1 1 d .
N5 N 0.27604(6) 0.78958(16) 0.19005(9) 0.0294(4) Uani 1 1 d .
N6 N 0.18041(5) 0.50190(13) 0.24099(8) 0.0281(4) Uani 1 1 d .
N7 N 0.15270(5) 0.85980(13) 0.21715(9) 0.0295(4) Uani 1 1 d .

loop_
_atom_site_aniso_label
_atom_site_aniso_U_11
_atom_site_aniso_U_22
_atom_site_aniso_U_33
_atom_site_aniso_U_23
_atom_site_aniso_U_13
_atom_site_aniso_U_12
C1 0.0297(11) 0.0196(10) 0.0362(11) -0.0036(8) 0.0047(9) -0.0018(8)
C2 0.0301(11) 0.0241(11) 0.0429(12) -0.0073(9) -0.0001(9) -0.0009(8)
C3 0.0338(12) 0.0266(12) 0.0511(13) -0.0023(10) -0.0013(10) -0.0008(9)
C4 0.0415(13) 0.0237(12) 0.0632(16) -0.0038(10) -0.0008(11) -0.0051(9)
C5 0.0414(14) 0.0314(13) 0.0798(19) -0.0075(12) -0.0098(13) -0.0073(11)
C6 0.0424(14) 0.0283(12) 0.0701(16) -0.0057(11) -0.0172(12) -0.0014(10)
C7 0.0354(12) 0.0250(11) 0.0513(13) -0.0084(9) -0.0029(10) 0.0014(9)
C8 0.0311(12) 0.0280(11) 0.0430(12) -0.0059(9) -0.0048(9) 0.0020(9)
C9 0.0343(12) 0.0261(11) 0.0362(11) -0.0042(9) -0.0104(9) 0.0029(9)
C10 0.0322(12) 0.0342(13) 0.0576(14) -0.0030(11) 0.0013(11) 0.0052(10)
C11 0.0428(14) 0.0262(12) 0.0624(15) -0.0052(11) 0.0046(12) 0.0086(10)
C12 0.0397(13) 0.0274(12) 0.0497(13) -0.0035(10) 0.0035(11) 0.0035(9)
C13 0.0436(13) 0.0297(11) 0.0255(10) -0.0006(8) -0.0038(9) 0.0067(9)
C14 0.0402(13) 0.0275(11) 0.0314(11) -0.0050(9) -0.0035(9) 0.0093(9)
C15 0.0500(14) 0.0231(10) 0.0214(9) -0.0025(8) 0.0058(9) 0.0012(9)
C16 0.0485(13) 0.0245(11) 0.0211(9) -0.0044(8) 0.0080(9) 0.0024(9)
C17 0.0596(16) 0.0274(12) 0.0246(10) -0.0005(8) 0.0073(10) 0.0049(10)
C18 0.0707(17) 0.0275(12) 0.0307(11) 0.0040(9) 0.0230(11) 0.0009(11)
C19 0.0556(15) 0.0306(12) 0.0426(12) -0.0003(10) 0.0264(11) 0.0069(10)
C20 0.0502(14) 0.0272(11) 0.0357(11) 0.0038(9) 0.0188(10) 0.0095(10)
C21 0.0488(13) 0.0183(10) 0.0258(10) -0.0031(8) 0.0117(9) 0.0062(8)
C22 0.0399(13) 0.0285(11) 0.0271(10) 0.0023(8) 0.0097(9) 0.0048(9)
C23 0.0279(10) 0.0211(10) 0.0238(9) 0.0034(7) 0.0031(8) 0.0012(8)
C24 0.0389(12) 0.0218(10) 0.0274(10) -0.0009(8) 0.0058(9) -0.0063(8)
C25 0.0421(13) 0.0308(11) 0.0239(10) -0.0023(8) 0.0059(9) -0.0083(9)
C26 0.0369(12) 0.0262(11) 0.0273(10) 0.0016(8) 0.0074(9) -0.0050(8)
C27 0.0256(10) 0.0180(9) 0.0311(10) 0.0014(8) 0.0017(8) 0.0008(7)
C28 0.0325(11) 0.0228(10) 0.0212(9) 0.0009(7) 0.0018(8) 0.0016(8)
C29 0.0411(12) 0.0239(11) 0.0363(11) -0.0013(9) 0.0113(9) -0.0001(9)
C30 0.0394(13) 0.0289(11) 0.0403(12) -0.0064(9) 0.0042(10) 0.0002(9)
C31 0.0635(17) 0.0455(15) 0.0449(14) -0.0177(11) 0.0193(12) -0.0010(12)
C32 0.090(2) 0.0538(17) 0.0642(17) -0.0083(14) 0.0489(16) -0.0094(15)
C33 0.0607(16) 0.0334(13) 0.0642(16) -0.0103(12) 0.0307(13) -0.0138(11)
Fe1 0.03619(19) 0.02138(16) 0.02857(17) -0.00308(11) 0.00497(12) 0.00078(12)
N1 0.0302(9) 0.0200(8) 0.0368(9) -0.0039(7) -0.0002(7) 0.0002(7)
N2 0.0355(10) 0.0262(10) 0.0512(11) -0.0061(8) -0.0091(9) 0.0024(8)
N3 0.0430(11) 0.0308(10) 0.0300(9) 0.0042(7) 0.0026(8) 0.0052(8)
N4 0.0399(10) 0.0258(9) 0.0238(8) 0.0007(7) 0.0053(7) 0.0048(7)
N5 0.0349(10) 0.0241(9) 0.0268(9) -0.0004(7) 0.0055(7) -0.0047(8)
N6 0.0299(9) 0.0195(8) 0.0308(8) -0.0021(7) 0.0027(7) -0.0035(7)
N7 0.0314(9) 0.0239(9) 0.0305(9) -0.0015(7) 0.0048(7) 0.0011(7)

loop_
_atom_type_symbol
_atom_type_description
_atom_type_scat_dispersion_real
_atom_type_scat_dispersion_imag
_atom_type_scat_source
C C 0.0033 0.0016 'International Tables Vol C Tables 4.2.6.8 and 6.1.1.4'
H H 0.0000 0.0000 'International Tables Vol C Tables 4.2.6.8 and 6.1.1.4'
N N 0.0061 0.0033 'International Tables Vol C Tables 4.2.6.8 and 6.1.1.4'
Fe Fe 0.3463 0.8444 'International Tables Vol C Tables 4.2.6.8 and 6.1.1.4'

loop_
_geom_angle_atom_site_label_1
_geom_angle_atom_site_label_2
_geom_angle_atom_site_label_3
_geom_angle
N6 C1 N1 128.64(17)
N6 C1 C2 122.07(17)
N1 C1 C2 109.15(16)
C7 C2 C3 122.18(19)
C7 C2 C1 107.18(18)
C3 C2 C1 130.62(18)
C2 C3 C4 117.4(2)
C2 C3 H3 121.3
C4 C3 H3 121.3
C3 C4 C5 120.7(2)
C3 C4 H4 119.7
C5 C4 H4 119.7
C6 C5 C4 121.5(2)
C6 C5 H5 119.2
C4 C5 H5 119.2
C5 C6 C7 117.5(2)
C5 C6 H6 121.2
C7 C6 H6 121.2
C2 C7 C6 120.7(2)
C2 C7 C8 107.31(17)
C6 C7 C8 131.9(2)
N2 C8 N1 127.84(19)
N2 C8 C7 123.68(19)
N1 C8 C7 108.32(17)
C10 C9 C14 119.3(2)
C10 C9 N2 119.4(2)
C14 C9 N2 121.29(19)
C9 C10 C11 119.4(2)
C9 C10 H10 120.3
C11 C10 H10 120.3
C12 C11 C10 121.4(2)
C12 C11 H11 119.3
C10 C11 H11 119.3
C11 C12 C13 120.7(2)
C11 C12 H12 119.6
C13 C12 H12 119.6
C12 C13 N3 119.7(2)
C12 C13 C14 117.9(2)
N3 C13 C14 122.42(19)
C9 C14 C13 121.3(2)
C9 C14 Fe1 94.98(13)
C13 C14 Fe1 94.71(12)
C9 C14 H14 119.3
C13 C14 H14 119.3
Fe1 C14 H14 80.1
N3 C15 N4 128.8(2)
N3 C15 C16 121.98(18)
N4 C15 C16 109.16(17)
C17 C16 C21 120.5(2)
C17 C16 C15 131.39(19)
C21 C16 C15 108.09(17)
C18 C17 C16 118.3(2)
C18 C17 H17 120.8
C16 C17 H17 120.8
C17 C18 C19 121.3(2)
C17 C18 H18 119.3
C19 C18 H18 119.3
C18 C19 C20 120.1(2)
C18 C19 H19 120.0
C20 C19 H19 120.0
C21 C20 C19 118.0(2)
C21 C20 H20 121.0
C19 C20 H20 121.0
C20 C21 C16 121.71(19)
C20 C21 C22 130.13(18)
C16 C21 C22 108.15(19)
N5 C22 N4 114.52(17)
N5 C22 C21 112.98(17)
N4 C22 C21 104.96(16)
N5 C22 H22 106.7(10)
N4 C22 H22 109.6(11)
C21 C22 H22 107.9(11)
N5 C23 C24 120.87(17)
N5 C23 C28 120.93(17)
C24 C23 C28 118.20(17)
C25 C24 C23 120.30(18)
C25 C24 H24 119.9
C23 C24 H24 119.9
C24 C25 C26 121.85(18)
C24 C25 H25 119.1
C26 C25 H25 119.1
C25 C26 C27 118.54(18)
C25 C26 H26 120.7
C27 C26 H26 120.7
C28 C27 C26 120.26(17)
C28 C27 N6 120.79(16)
C26 C27 N6 118.87(17)
C27 C28 C23 120.80(17)
C27 C28 Fe1 98.26(12)
C23 C28 Fe1 97.57(12)
C27 C28 H28 119.6
C23 C28 H28 119.6
Fe1 C28 H28 73.8
N7 C29 C30 122.5(2)
N7 C29 H29 118.8
C30 C29 H29 118.8
C31 C30 C29 119.5(2)
C31 C30 H30 120.2
C29 C30 H30 120.2
C30 C31 C32 118.3(2)
C30 C31 H31 120.9
C32 C31 H31 120.9
C33 C32 C31 119.0(2)
C33 C32 H32 120.5
C31 C32 H32 120.5
N7 C33 C32 123.0(2)
N7 C33 H33 118.5
C32 C33 H33 118.5
N4 Fe1 N1 139.59(7)
N4 Fe1 N7 110.12(7)
N1 Fe1 N7 110.21(7)
N4 Fe1 C14 83.40(7)
N1 Fe1 C14 87.63(7)
N7 Fe1 C14 106.42(7)
N4 Fe1 C28 84.55(7)
N1 Fe1 C28 85.17(6)
N7 Fe1 C28 101.67(6)
C14 Fe1 C28 151.77(7)
C1 N1 C8 107.92(16)
C1 N1 Fe1 126.59(12)
C8 N1 Fe1 124.96(13)
C8 N2 C9 118.03(17)
C15 N3 C13 117.40(17)
C15 N4 C22 109.48(17)
C15 N4 Fe1 126.69(14)
C22 N4 Fe1 123.81(12)
C23 N5 C22 118.46(17)
C23 N5 H5N 109.7(17)
C22 N5 H5N 117.2(17)
C1 N6 C27 119.10(16)
C33 N7 C29 117.63(18)
C33 N7 Fe1 120.70(14)
C29 N7 Fe1 121.51(14)

loop_
_geom_bond_atom_site_label_1
_geom_bond_atom_site_label_2
_geom_bond_distance
C1 N6 1.290(2)
C1 N1 1.394(2)
C1 C2 1.477(3)
C2 C7 1.381(3)
C2 C3 1.382(3)
C3 C4 1.389(3)
C3 H3 0.9500
C4 C5 1.392(3)
C4 H4 0.9500
C5 C6 1.388(3)
C5 H5 0.9500
C6 C7 1.389(3)
C6 H6 0.9500
C7 C8 1.487(3)
C8 N2 1.286(3)
C8 N1 1.402(2)
C9 C10 1.387(3)
C9 C14 1.404(3)
C9 N2 1.416(3)
C10 C11 1.399(3)
C10 H10 0.9500
C11 C12 1.378(3)
C11 H11 0.9500
C12 C13 1.393(3)
C12 H12 0.9500
C13 N3 1.405(3)
C13 C14 1.414(3)
C14 Fe1 2.4091(19)
C14 H14 0.9500
C15 N3 1.301(3)
C15 N4 1.365(2)
C15 C16 1.484(3)
C16 C17 1.388(3)
C16 C21 1.389(3)
C17 C18 1.381(3)
C17 H17 0.9500
C18 C19 1.392(3)
C18 H18 0.9500
C19 C20 1.403(3)
C19 H19 0.9500
C20 C21 1.373(3)
C20 H20 0.9500
C21 C22 1.506(3)
C22 N5 1.436(2)
C22 N4 1.474(3)
C22 H22 1.06(2)
C23 N5 1.380(3)
C23 C24 1.405(3)
C23 C28 1.405(3)
C24 C25 1.372(3)
C24 H24 0.9500
C25 C26 1.392(3)
C25 H25 0.9500
C26 C27 1.394(3)
C26 H26 0.9500
C27 C28 1.393(3)
C27 N6 1.416(2)
C28 Fe1 2.4482(18)
C28 H28 0.9500
C29 N7 1.339(2)
C29 C30 1.382(3)
C29 H29 0.9500
C30 C31 1.364(3)
C30 H30 0.9500
C31 C32 1.386(3)
C31 H31 0.9500
C32 C33 1.376(3)
C32 H32 0.9500
C33 N7 1.331(3)
C33 H33 0.9500
Fe1 N4 1.9890(17)
Fe1 N1 2.0216(16)
Fe1 N7 2.0719(16)
N5 H5N 0.78(2)

loop_
_platon_squeeze_void_nr
4
